data_1575877
loop_
_publ_author_name
'Karak, Shayan'
'Khata, Soubhik'
'Ahmad, Shamim'
'Yadav, Abhishek Kumar'
'AlMasoud, Najla'
'Alomar, Taghrid S.'
'Dharavath, Srinivas'
'Reddy, C. Malla'
'Banerjee, Rahul'

_publ_section_title
;
 Tunable mechanics and energetics in structurally diverse TNPG-based metal
 organic networks.
;
_journal_issue 45
_journal_name_full 'Chemical science'
_journal_page_first 21508
_journal_page_last 21517
_journal_paper_doi 10.1039/d5sc04870b
_journal_volume 16
_journal_year 2025
_chemical_formula_moiety 'C6 H4 K3 N3 O11'
_chemical_formula_sum 'C6 H0.33 K3 N3 O11'
_chemical_formula_weight 407.73
_chemical_name_systematic K-TNPG
_space_group_crystal_system trigonal
_space_group_IT_number 144
_space_group_name_Hall 'P 31'
_space_group_name_H-M_alt 'P 31'
_atom_sites_solution_hydrogens difmap
_audit_creation_date 2025-05-07
_audit_creation_method
;
Olex2 1.5-ac6-016
(compiled 2024.01.13 svn.r2f8d729c for Rigaku Oxford Diffraction, GUI svn.r6897)
;
_audit_update_record
;
2025-05-07 deposited with the CCDC.	2025-09-29 downloaded from the CCDC.
;
_cell_angle_alpha 90
_cell_angle_beta 90
_cell_angle_gamma 120
_cell_formula_units_Z 3
_cell_length_a 9.7828(15)
_cell_length_b 9.7828(15)
_cell_length_c 11.823(2)
_cell_measurement_reflns_used 818
_cell_measurement_temperature 263.00
_cell_measurement_theta_max 23.024
_cell_measurement_theta_min 2.404
_cell_volume 979.9(3)
_computing_cell_refinement 'SAINT V8.40B (?, 2016)'
_computing_data_reduction 'SAINT V8.40B (?, 2016)'
_computing_molecular_graphics 'Olex2 1.5-ac6-016 (Dolomanov et al., 2009)'
_computing_publication_material 'Olex2 1.5-ac6-016 (Dolomanov et al., 2009)'
_computing_structure_refinement 'XL  (Sheldrick, 2008)'
_computing_structure_solution 'SHELXT 2018/2 (Sheldrick, 2018)'
_diffrn_ambient_temperature 263.00
_diffrn_measured_fraction_theta_full 0.997
_diffrn_measured_fraction_theta_max 0.997
_diffrn_measurement_device_type 'Bruker D8'
_diffrn_measurement_method 'four circle kappa'
_diffrn_radiation_type MoK\a
_diffrn_radiation_wavelength 0.71073
_diffrn_reflns_av_R_equivalents 0.1088
_diffrn_reflns_av_unetI/netI 0.1061
_diffrn_reflns_Laue_measured_fraction_full 0.997
_diffrn_reflns_Laue_measured_fraction_max 0.997
_diffrn_reflns_limit_h_max 11
_diffrn_reflns_limit_h_min -11
_diffrn_reflns_limit_k_max 11
_diffrn_reflns_limit_k_min -11
_diffrn_reflns_limit_l_max 14
_diffrn_reflns_limit_l_min -13
_diffrn_reflns_number 7215
_diffrn_reflns_point_group_measured_fraction_full 0.986
_diffrn_reflns_point_group_measured_fraction_max 0.986
_diffrn_reflns_theta_full 25.018
_diffrn_reflns_theta_max 25.018
_diffrn_reflns_theta_min 2.404
_exptl_absorpt_coefficient_mu 1.113
_exptl_absorpt_correction_T_max 0.7452
_exptl_absorpt_correction_T_min 0.3912
_exptl_absorpt_correction_type multi-scan
_exptl_absorpt_process_details
;
SADABS-2016/2 (Bruker,2016/2) was used for absorption correction.
wR2(int) was 0.1338 before and 0.1064 after correction.
The Ratio of minimum to maximum transmission is 0.5250.
The \l/2 correction factor is Not present.
;
_exptl_crystal_colour 'metallic reddish red'
_exptl_crystal_colour_lustre metallic
_exptl_crystal_colour_modifier reddish
_exptl_crystal_colour_primary red
_exptl_crystal_density_diffrn 2.073
_exptl_crystal_description block
_exptl_crystal_F_000 607
_exptl_crystal_preparation 'Thermoevaporative in-situ crystallization'
_exptl_crystal_recrystallization_method 'Thermoevaporative in-situ crystallization'
_exptl_crystal_size_max 0.213
_exptl_crystal_size_mid 0.201
_exptl_crystal_size_min 0.062
_refine_diff_density_max 0.366
_refine_diff_density_min -0.352
_refine_diff_density_rms 0.089
_refine_ls_abs_structure_details
;
 Flack x determined using 790 quotients [(I+)-(I-)]/[(I+)+(I-)]
 (Parsons, Flack and Wagner, Acta Cryst. B69 (2013) 249-259).
;
_refine_ls_abs_structure_Flack 0.02(9)
_refine_ls_extinction_method none
_refine_ls_goodness_of_fit_ref 1.025
_refine_ls_hydrogen_treatment refall
_refine_ls_matrix_type full
_refine_ls_number_parameters 224
_refine_ls_number_reflns 2285
_refine_ls_number_restraints 1
_refine_ls_restrained_S_all 1.025
_refine_ls_R_factor_all 0.0620
_refine_ls_R_factor_gt 0.0541
_refine_ls_shift/su_max 0.001
_refine_ls_shift/su_mean 0.000
_refine_ls_structure_factor_coef Fsqd
_refine_ls_weighting_details 'w=1/[\s^2^(Fo^2^)+(0.0414P)^2^] where P=(Fo^2^+2Fc^2^)/3'
_refine_ls_weighting_scheme calc
_refine_ls_wR_factor_gt 0.1259
_refine_ls_wR_factor_ref 0.1326
_reflns_Friedel_coverage 0.978
_reflns_Friedel_fraction_full 0.975
_reflns_Friedel_fraction_max 0.975
_reflns_number_gt 1988
_reflns_number_total 2285
_reflns_threshold_expression 'I > 2\s(I)'
_cod_data_source_file d5sc04870b2.cif
_cod_data_source_block k-tnpg
_cod_depositor_comments 'Adding full bibliography for 1575876--1575880.cif.'
_cod_original_cell_volume 979.9(4)
_cod_database_code 1575877
_shelx_shelxl_version_number 2019/1
_shelx_space_group_comment
;
The symmetry employed for this shelxl refinement is uniquely defined
by the following loop, which should always be used as a source of
symmetry information in preference to the above space-group names.
They are only intended as comments.
;
_olex2_refinement_description
;
;
_olex2_exptl_crystal_mounting_method Mo
_olex2_submission_special_instructions 'No special instructions were received'

loop_
_space_group_symop_operation_xyz
'x, y, z'
'-y, x-y, z+1/3'
'-x+y, -x, z+2/3'

loop_
_atom_site_label
_atom_site_type_symbol
_atom_site_fract_x
_atom_site_fract_y
_atom_site_fract_z
_atom_site_U_iso_or_equiv
_atom_site_adp_type
_atom_site_occupancy
_atom_site_site_symmetry_order
_atom_site_calc_flag
_atom_site_refinement_flags_posn
_atom_site_refinement_flags_adp
_atom_site_refinement_flags_occupancy
_atom_site_disorder_assembly
_atom_site_disorder_group
K001 K 0.6872(2) 0.5094(3) 0.31072(17) 0.0321(5) Uani 1 1 d . . . . .
K002 K -0.0208(2) 0.1554(2) 0.68928(17) 0.0320(5) Uani 1 1 d . . . . .
K003 K 0.7816(3) 0.6665(3) 0.6665(2) 0.0341(5) Uani 1 1 d . . . . .
O004 O 0.0555(8) 0.3688(8) 0.5197(6) 0.0307(16) Uani 1 1 d . . . . .
O005 O 0.7188(8) 0.9062(8) 0.5959(6) 0.0363(18) Uani 1 1 d . . . . .
O006 O 0.6425(9) 1.0546(8) 0.5172(7) 0.0391(18) Uani 1 1 d . . . . .
O007 O 0.0238(9) 0.7453(9) 0.4837(7) 0.0354(17) Uani 1 1 d . . . . .
O008 O -0.0526(7) 0.5204(8) 0.4034(6) 0.0331(16) Uani 1 1 d . . . . .
O009 O 0.4452(9) 0.3436(8) 0.4592(7) 0.0390(18) Uani 1 1 d . . . . .
O00A O 0.6113(8) 0.6466(9) 0.4800(6) 0.0338(17) Uani 1 1 d . . . . .
O00B O 0.8246(10) 0.4078(10) 0.6464(8) 0.0431(19) Uani 1 1 d . . . . .
O00C O 0.2221(9) 0.2324(8) 0.5402(7) 0.0363(17) Uani 1 1 d . . . . .
O00D O 0.3331(11) 0.9219(8) 0.5001(9) 0.0434(18) Uani 1 1 d . . . . .
N00E N 0.6170(9) 0.9203(9) 0.5417(6) 0.0223(17) Uani 1 1 d . . . . .
O00F O 1.0829(10) 0.9262(9) 0.6850(7) 0.0449(19) Uani 1 1 d . . . . .
N00G N 0.3331(11) 0.3528(9) 0.5001(8) 0.0257(16) Uani 1 1 d . . . . .
N00H N 0.0501(10) 0.6361(10) 0.4580(7) 0.0285(18) Uani 1 1 d . . . . .
C00I C 0.1848(10) 0.4925(10) 0.5040(8) 0.021(2) Uani 1 1 d . . . . .
C00J C 0.4827(11) 0.6398(12) 0.4956(8) 0.024(2) Uani 1 1 d . . . . .
C00K C 0.3328(12) 0.7937(10) 0.5008(10) 0.0243(17) Uani 1 1 d . . . . .
C00L C 0.3324(11) 0.4941(10) 0.5002(9) 0.0234(18) Uani 1 1 d . . . . .
C00M C 0.4754(10) 0.7840(11) 0.5134(7) 0.025(2) Uani 1 1 d . . . . .
C00N C 0.1908(11) 0.6422(11) 0.4870(7) 0.025(2) Uani 1 1 d . . . . .
H00A H 0.850(15) 0.354(16) 0.615(11) 0.04(4) Uiso 1 1 d . . . . .
H00B H 0.885(16) 0.446(16) 0.707(13) 0.05(4) Uiso 1 1 d . . . . .
H00C H 1.147(12) 0.935(12) 0.749(9) 0.03(3) Uiso 1 1 d . . . . .
H00D H 1.06(3) 0.78(3) 0.65(3) 0.24(14) Uiso 1 1 d . . . . .

loop_
_atom_site_aniso_label
_atom_site_aniso_U_11
_atom_site_aniso_U_22
_atom_site_aniso_U_33
_atom_site_aniso_U_23
_atom_site_aniso_U_13
_atom_site_aniso_U_12
K001 0.0268(11) 0.0386(12) 0.0363(12) 0.0017(10) 0.0005(10) 0.0204(10)
K002 0.0279(11) 0.0237(11) 0.0353(12) -0.0001(9) 0.0019(10) 0.0061(9)
K003 0.0296(11) 0.0313(11) 0.0424(10) 0.0023(9) 0.0016(10) 0.0159(10)
O004 0.022(3) 0.025(3) 0.043(4) 0.006(3) 0.000(3) 0.010(3)
O005 0.020(3) 0.035(4) 0.049(5) -0.010(3) -0.014(3) 0.010(3)
O006 0.038(4) 0.019(3) 0.057(5) -0.001(3) 0.006(3) 0.011(3)
O007 0.031(4) 0.034(4) 0.051(4) 0.001(3) 0.004(3) 0.023(3)
O008 0.019(3) 0.030(4) 0.044(4) -0.003(3) -0.012(3) 0.008(3)
O009 0.038(4) 0.034(4) 0.051(5) 0.004(4) 0.016(4) 0.023(4)
O00A 0.021(4) 0.035(4) 0.046(5) -0.008(3) -0.002(3) 0.014(3)
O00B 0.047(5) 0.038(5) 0.047(5) -0.003(4) 0.005(4) 0.024(4)
O00C 0.037(4) 0.024(4) 0.049(4) 0.009(3) 0.015(3) 0.016(3)
O00D 0.038(4) 0.022(4) 0.075(5) -0.008(4) -0.020(3) 0.019(4)
N00E 0.019(4) 0.021(4) 0.027(4) -0.009(3) 0.000(3) 0.010(3)
O00F 0.041(5) 0.040(5) 0.050(5) 0.005(4) -0.006(4) 0.017(4)
N00G 0.030(4) 0.023(4) 0.025(3) 0.005(4) 0.003(3) 0.014(4)
N00H 0.029(4) 0.028(4) 0.031(4) 0.006(4) -0.001(4) 0.016(4)
C00I 0.020(5) 0.017(4) 0.022(5) 0.002(3) 0.002(3) 0.007(4)
C00J 0.022(5) 0.027(5) 0.024(5) -0.003(4) -0.008(4) 0.013(4)
C00K 0.029(5) 0.020(5) 0.027(4) -0.003(4) -0.004(4) 0.014(5)
C00L 0.021(4) 0.020(4) 0.032(4) -0.006(4) -0.006(4) 0.012(4)
C00M 0.016(4) 0.020(5) 0.029(5) -0.002(4) -0.005(4) 0.003(4)
C00N 0.025(5) 0.026(5) 0.029(5) 0.001(4) -0.003(4) 0.017(4)

loop_
_atom_type_symbol
_atom_type_description
_atom_type_scat_dispersion_real
_atom_type_scat_dispersion_imag
_atom_type_scat_source
C C 0.0033 0.0016 'International Tables Vol C Tables 4.2.6.8 and 6.1.1.4'
K K 0.2009 0.2494 'International Tables Vol C Tables 4.2.6.8 and 6.1.1.4'
N N 0.0061 0.0033 'International Tables Vol C Tables 4.2.6.8 and 6.1.1.4'
O O 0.0106 0.0060 'International Tables Vol C Tables 4.2.6.8 and 6.1.1.4'
H H 0.0000 0.0000 'International Tables Vol C Tables 4.2.6.8 and 6.1.1.4'

loop_
_geom_angle_atom_site_label_1
_geom_angle_atom_site_label_2
_geom_angle_atom_site_label_3
_geom_angle
_geom_angle_site_symmetry_1
_geom_angle_site_symmetry_3
_geom_angle_publ_flag
K002 K001 K003 124.39(6) 2_664 . ?
K003 K001 K002 114.43(7) 3_664 2_664 ?
K003 K001 K003 95.12(7) 3_664 . ?
O006 K001 K002 81.96(18) 3_564 2_664 ?
O006 K001 K003 132.82(18) 3_564 . ?
O006 K001 K003 108.96(16) 3_564 3_664 ?
O006 K001 O009 95.8(2) 3_564 3_664 ?
O006 K001 O00B 72.6(2) 3_564 3_664 ?
O006 K001 O00C 122.1(2) 3_564 3_664 ?
O006 K001 N00G 116.0(2) 3_564 3_664 ?
O008 K001 K002 107.19(17) 1_655 2_664 ?
O008 K001 K003 64.80(16) 1_655 . ?
O008 K001 K003 42.15(16) 1_655 3_664 ?
O008 K001 O006 151.1(2) 1_655 3_564 ?
O008 K001 O009 73.5(2) 1_655 3_664 ?
O008 K001 O009 106.3(2) 1_655 . ?
O008 K001 O00B 80.5(2) 1_655 3_664 ?
O008 K001 O00C 66.4(2) 1_655 3_664 ?
O008 K001 O00D 143.4(2) 1_655 3_564 ?
O008 K001 N00G 60.3(2) 1_655 3_664 ?
O009 K001 K002 47.23(16) 3_664 2_664 ?
O009 K001 K002 145.34(18) . 2_664 ?
O009 K001 K003 67.22(17) 3_664 3_664 ?
O009 K001 K003 64.10(18) . . ?
O009 K001 K003 96.51(16) . 3_664 ?
O009 K001 K003 131.22(16) 3_664 . ?
O009 K001 O006 73.1(3) . 3_564 ?
O009 K001 O009 156.7(2) . 3_664 ?
O009 K001 O00B 90.1(2) 3_664 3_664 ?
O009 K001 O00B 67.2(2) . 3_664 ?
O009 K001 O00C 161.2(2) . 3_664 ?
O009 K001 O00C 40.55(18) 3_664 3_664 ?
O009 K001 O00D 106.6(2) . 3_564 ?
O009 K001 N00G 22.0(2) 3_664 3_664 ?
O009 K001 N00G 165.7(2) . 3_664 ?
O00A K001 K002 108.52(18) . 2_664 ?
O00A K001 K003 128.72(18) . 3_664 ?
O00A K001 K003 35.51(15) . . ?
O00A K001 O006 103.4(2) . 3_564 ?
O00A K001 O008 99.5(2) . 1_655 ?
O00A K001 O009 56.6(2) . . ?
O00A K001 O009 146.6(2) . 3_664 ?
O00A K001 O00B 121.5(3) . 3_664 ?
O00A K001 O00C 106.4(2) . 3_664 ?
O00A K001 O00D 85.5(3) . 3_564 ?
O00A K001 N00G 126.9(2) . 3_664 ?
O00B K001 K002 127.5(2) 3_664 2_664 ?
O00B K001 K003 41.50(17) 3_664 3_664 ?
O00B K001 K003 106.1(2) 3_664 . ?
O00B K001 O00C 125.4(2) 3_664 3_664 ?
O00B K001 N00G 103.9(2) 3_664 3_664 ?
O00C K001 K002 41.78(14) 3_664 2_664 ?
O00C K001 K003 88.84(14) 3_664 3_664 ?
O00C K001 K003 97.59(15) 3_664 . ?
O00C K001 N00G 21.8(2) 3_664 3_664 ?
O00D K001 K002 38.74(15) 3_564 2_664 ?
O00D K001 K003 145.7(2) 3_564 3_664 ?
O00D K001 K003 117.5(2) 3_564 . ?
O00D K001 O006 56.8(3) 3_564 3_564 ?
O00D K001 O009 82.5(2) 3_564 3_664 ?
O00D K001 O00B 127.5(3) 3_564 3_664 ?
O00D K001 O00C 77.4(2) 3_564 3_664 ?
O00D K001 N00G 87.7(2) 3_564 3_664 ?
N00G K001 K002 48.92(15) 3_664 2_664 ?
N00G K001 K003 70.47(16) 3_664 3_664 ?
N00G K001 K003 110.10(17) 3_664 . ?
K001 K002 K003 124.40(6) 3_565 3_564 ?
K003 K002 K001 114.54(7) 1_445 3_565 ?
K003 K002 K003 95.10(7) 1_445 3_564 ?
O004 K002 K001 108.55(16) . 3_565 ?
O004 K002 K003 128.64(17) . 1_445 ?
O004 K002 K003 35.48(15) . 3_564 ?
O004 K002 O005 99.4(2) . 1_445 ?
O004 K002 O007 103.5(2) . 2_665 ?
O004 K002 O009 106.3(2) . 2 ?
O004 K002 O00C 146.6(2) . 2 ?
O004 K002 O00C 56.4(2) . . ?
O004 K002 O00D 85.5(3) . 2_665 ?
O004 K002 O00F 121.0(2) . 1_445 ?
O004 K002 N00G 127.1(2) . 2 ?
O005 K002 K001 107.33(17) 1_445 3_565 ?
O005 K002 K003 42.25(16) 1_445 1_445 ?
O005 K002 K003 64.67(17) 1_445 3_564 ?
O005 K002 O007 151.1(2) 1_445 2_665 ?
O005 K002 O009 66.5(2) 1_445 2 ?
O005 K002 O00C 73.5(2) 1_445 2 ?
O005 K002 O00C 106.2(2) 1_445 . ?
O005 K002 O00D 143.5(2) 1_445 2_665 ?
O005 K002 O00F 80.4(2) 1_445 1_445 ?
O005 K002 N00G 60.4(2) 1_445 2 ?
O007 K002 K001 81.84(17) 2_665 3_565 ?
O007 K002 K003 132.93(17) 2_665 3_564 ?
O007 K002 K003 108.90(15) 2_665 1_445 ?
O007 K002 O009 122.0(2) 2_665 2 ?
O007 K002 O00C 95.8(2) 2_665 2 ?
O007 K002 O00F 72.9(2) 2_665 1_445 ?
O007 K002 N00G 115.7(2) 2_665 2 ?
O009 K002 K001 41.84(15) 2 3_565 ?
O009 K002 K003 97.47(15) 2 3_564 ?
O009 K002 K003 89.00(14) 2 1_445 ?
O009 K002 N00G 22.1(2) 2 2 ?
O00C K002 K001 47.28(16) 2 3_565 ?
O00C K002 K001 145.21(18) . 3_565 ?
O00C K002 K003 131.11(16) 2 3_564 ?
O00C K002 K003 64.04(18) . 3_564 ?
O00C K002 K003 67.27(16) 2 1_445 ?
O00C K002 K003 96.56(16) . 1_445 ?
O00C K002 O007 73.2(2) . 2_665 ?
O00C K002 O009 40.59(18) 2 2 ?
O00C K002 O009 161.0(3) . 2 ?
O00C K002 O00C 156.9(2) . 2 ?
O00C K002 O00D 106.5(2) . 2_665 ?
O00C K002 O00F 67.0(2) . 1_445 ?
O00C K002 O00F 90.5(2) 2 1_445 ?
O00C K002 N00G 21.7(2) 2 2 ?
O00C K002 N00G 165.8(2) . 2 ?
O00D K002 K001 38.73(16) 2_665 3_565 ?
O00D K002 K003 117.6(2) 2_665 3_564 ?
O00D K002 K003 145.7(2) 2_665 1_445 ?
O00D K002 O007 56.7(2) 2_665 2_665 ?
O00D K002 O009 77.4(2) 2_665 2 ?
O00D K002 O00C 82.6(2) 2_665 2 ?
O00D K002 O00F 127.8(3) 2_665 1_445 ?
O00D K002 N00G 87.7(2) 2_665 2 ?
O00F K002 K001 128.00(19) 1_445 3_565 ?
O00F K002 K003 41.45(16) 1_445 1_445 ?
O00F K002 K003 105.69(19) 1_445 3_564 ?
O00F K002 O009 125.8(2) 1_445 2 ?
O00F K002 N00G 104.1(2) 1_445 2 ?
N00G K002 K001 48.96(15) 2 3_565 ?
N00G K002 K003 70.48(16) 2 1_445 ?
N00G K002 K003 110.23(17) 2 3_564 ?
K001 K003 K002 167.41(7) 2_655 1_665 ?
K001 K003 H00B 56(3) 2_655 . ?
K001 K003 H00D 120(7) 2_655 . ?
K002 K003 H00B 136(3) 1_665 . ?
K002 K003 H00D 73(7) 1_665 . ?
O004 K003 K001 92.92(16) 2_665 2_655 ?
O004 K003 K002 79.71(15) 2_665 1_665 ?
O004 K003 O005 80.1(2) 2_665 . ?
O004 K003 O006 79.0(2) 2_665 2_765 ?
O004 K003 O007 162.1(2) 2_665 1_655 ?
O004 K003 O008 56.0(2) 2_665 2_665 ?
O004 K003 O00B 118.1(3) 2_665 . ?
O004 K003 O00F 103.6(2) 2_665 . ?
O004 K003 C00I 18.8(2) 2_665 2_665 ?
O004 K003 C00J 90.7(2) 2_665 . ?
O004 K003 H00B 109(3) 2_665 . ?
O004 K003 H00D 126(8) 2_665 . ?
O005 K003 K001 128.58(16) . 2_655 ?
O005 K003 K002 40.38(14) . 1_665 ?
O005 K003 O006 141.8(2) . 2_765 ?
O005 K003 O007 92.6(2) . 1_655 ?
O005 K003 C00I 67.4(2) . 2_665 ?
O005 K003 C00J 50.5(2) . . ?
O005 K003 H00B 170(3) . . ?
O005 K003 H00D 105(7) . . ?
O006 K003 K001 84.19(16) 2_765 2_655 ?
O006 K003 K002 104.16(17) 2_765 1_665 ?
O006 K003 C00I 97.3(2) 2_765 2_665 ?
O006 K003 C00J 159.8(2) 2_765 . ?
O006 K003 H00B 41(3) 2_765 . ?
O006 K003 H00D 64(7) 2_765 . ?
O007 K003 K001 104.27(16) 1_655 2_655 ?
O007 K003 K002 84.19(16) 1_655 1_665 ?
O007 K003 O006 97.63(18) 1_655 2_765 ?
O007 K003 C00I 159.9(2) 1_655 2_665 ?
O007 K003 C00J 97.3(2) 1_655 . ?
O007 K003 H00B 77(3) 1_655 . ?
O007 K003 H00D 41(8) 1_655 . ?
O008 K003 K001 40.31(14) 2_665 2_655 ?
O008 K003 K002 128.60(15) 2_665 1_665 ?
O008 K003 O005 101.72(19) 2_665 . ?
O008 K003 O006 92.6(2) 2_665 2_765 ?
O008 K003 O007 141.9(2) 2_665 1_655 ?
O008 K003 C00I 50.4(2) 2_665 2_665 ?
O008 K003 C00J 67.3(2) 2_665 . ?
O008 K003 H00B 87(3) 2_665 . ?
O008 K003 H00D 153(7) 2_665 . ?
O00A K003 K001 79.82(17) . 2_655 ?
O00A K003 K002 92.90(17) . 1_665 ?
O00A K003 O004 109.26(19) . 2_665 ?
O00A K003 O005 55.9(2) . . ?
O00A K003 O006 162.3(2) . 2_765 ?
O00A K003 O007 79.1(2) . 1_655 ?
O00A K003 O008 80.2(2) . 2_665 ?
O00A K003 O00B 103.5(3) . . ?
O00A K003 O00F 117.6(2) . . ?
O00A K003 C00I 90.5(2) . 2_665 ?
O00A K003 C00J 18.6(2) . . ?
O00A K003 H00B 121(3) . . ?
O00A K003 H00D 118(8) . . ?
O00B K003 K001 43.74(19) . 2_655 ?
O00B K003 K002 148.8(2) . 1_665 ?
O00B K003 O005 157.6(3) . . ?
O00B K003 O006 59.2(3) . 2_765 ?
O00B K003 O007 73.3(2) . 1_655 ?
O00B K003 O008 80.9(2) . 2_665 ?
O00B K003 C00I 126.3(3) . 2_665 ?
O00B K003 C00J 112.9(3) . . ?
O00B K003 H00B 18(3) . . ?
O00B K003 H00D 76(7) . . ?
O00F K003 K001 149.04(19) . 2_655 ?
O00F K003 K002 43.54(18) . 1_665 ?
O00F K003 O005 80.6(2) . . ?
O00F K003 O006 73.8(2) . 2_765 ?
O00F K003 O007 58.8(2) . 1_655 ?
O00F K003 O008 158.0(2) . 2_665 ?
O00F K003 O00B 105.4(2) . . ?
O00F K003 C00I 113.2(3) . 2_665 ?
O00F K003 C00J 125.9(3) . . ?
O00F K003 H00B 94(3) . . ?
O00F K003 H00D 30(7) . . ?
C00I K003 K001 90.62(17) 2_665 2_655 ?
C00I K003 K002 79.10(16) 2_665 1_665 ?
C00I K003 H00B 123(3) 2_665 . ?
C00I K003 H00D 140(8) 2_665 . ?
C00J K003 K001 79.00(17) . 2_655 ?
C00J K003 K002 90.80(17) . 1_665 ?
C00J K003 C00I 71.93(18) . 2_665 ?
C00J K003 H00B 130(3) . . ?
C00J K003 H00D 135(8) . . ?
H00B K003 H00D 67(7) . . ?
K003 O004 K002 109.0(2) 3_564 . ?
C00I O004 K002 127.5(6) . . ?
C00I O004 K003 117.0(6) . 3_564 ?
K002 O005 K003 97.4(2) 1_665 . ?
N00E O005 K002 123.3(5) . 1_665 ?
N00E O005 K003 139.4(5) . . ?
K001 O006 K003 127.4(3) 2_665 3_674 ?
N00E O006 K001 117.7(6) . 2_665 ?
N00E O006 K003 114.7(6) . 3_674 ?
K002 O007 K003 127.6(3) 3_564 1_455 ?
N00H O007 K002 117.0(6) . 3_564 ?
N00H O007 K003 115.2(6) . 1_455 ?
K001 O008 K003 97.5(2) 1_455 3_564 ?
N00H O008 K001 123.6(6) . 1_455 ?
N00H O008 K003 138.8(6) . 3_564 ?
K001 O009 K001 119.3(3) . 2_655 ?
K001 O009 K002 90.9(2) 2_655 3_554 ?
K001 O009 K002 112.6(3) . 3_554 ?
N00G O009 K001 97.8(6) . 2_655 ?
N00G O009 K001 137.8(6) . . ?
N00G O009 K002 84.2(6) . 3_554 ?
K003 O00A K001 109.0(2) . . ?
C00J O00A K001 127.2(6) . . ?
C00J O00A K003 117.0(6) . . ?
K001 O00B H00A 95(10) 2_655 . ?
K001 O00B H00B 126(9) 2_655 . ?
K003 O00B K001 94.8(3) . 2_655 ?
K003 O00B H00A 155(10) . . ?
K003 O00B H00B 85(9) . . ?
H00A O00B H00B 107(10) . . ?
K002 O00C K001 90.95(19) 3_554 2_655 ?
K002 O00C K001 112.4(3) . 2_655 ?
K002 O00C K002 119.1(3) . 3_554 ?
N00G O00C K001 84.4(6) . 2_655 ?
N00G O00C K002 137.6(6) . . ?
N00G O00C K002 98.2(6) . 3_554 ?
K001 O00D K002 102.5(2) 2_665 3_564 ?
C00K O00D K001 128.5(7) . 2_665 ?
C00K O00D K002 129.0(7) . 3_564 ?
O005 N00E C00M 118.7(8) . . ?
O006 N00E O005 119.2(8) . . ?
O006 N00E C00M 122.1(8) . . ?
K002 O00F H00C 113(6) 1_665 . ?
K002 O00F H00D 150(10) 1_665 . ?
K003 O00F K002 95.0(3) . 1_665 ?
K003 O00F H00C 120(6) . . ?
K003 O00F H00D 61(10) . . ?
H00C O00F H00D 96(10) . . ?
K002 N00G K001 82.12(16) 3_554 2_655 ?
O009 N00G K001 60.2(5) . 2_655 ?
O009 N00G K002 73.7(5) . 3_554 ?
O009 N00G C00L 121.2(8) . . ?
O00C N00G K001 73.8(5) . 2_655 ?
O00C N00G K002 60.1(5) . 3_554 ?
O00C N00G O009 117.9(7) . . ?
O00C N00G C00L 120.9(8) . . ?
C00L N00G K001 139.1(6) . 2_655 ?
C00L N00G K002 138.8(6) . 3_554 ?
O007 N00H C00N 121.6(8) . . ?
O008 N00H O007 118.8(8) . . ?
O008 N00H C00N 119.6(8) . . ?
O004 C00I K003 44.2(5) . 3_564 ?
O004 C00I C00L 122.6(8) . . ?
O004 C00I C00N 120.5(8) . . ?
C00L C00I K003 116.6(6) . 3_564 ?
C00L C00I C00N 116.8(8) . . ?
C00N C00I K003 107.0(5) . 3_564 ?
O00A C00J K003 44.4(5) . . ?
O00A C00J C00L 124.2(9) . . ?
O00A C00J C00M 120.5(9) . . ?
C00L C00J K003 117.2(6) . . ?
C00L C00J C00M 115.3(8) . . ?
C00M C00J K003 106.9(5) . . ?
O00D C00K C00M 123.0(9) . . ?
O00D C00K C00N 123.0(9) . . ?
C00N C00K C00M 114.0(7) . . ?
N00G C00L C00I 119.7(8) . . ?
N00G C00L C00J 118.2(8) . . ?
C00I C00L C00J 122.2(8) . . ?
N00E C00M C00J 116.8(8) . . ?
N00E C00M C00K 119.1(8) . . ?
C00K C00M C00J 124.0(8) . . ?
N00H C00N C00I 116.8(8) . . ?
N00H C00N C00K 119.6(8) . . ?
C00K C00N C00I 123.5(8) . . ?

loop_
_geom_bond_atom_site_label_1
_geom_bond_atom_site_label_2
_geom_bond_distance
_geom_bond_site_symmetry_2
_geom_bond_publ_flag
K001 K002 4.324(3) 2_664 ?
K001 K003 4.174(3) 3_664 ?
K001 K003 4.415(4) . ?
K001 O006 2.775(8) 3_564 ?
K001 O008 2.724(7) 1_655 ?
K001 O009 2.885(8) 3_664 ?
K001 O009 2.735(7) . ?
K001 O00A 2.712(7) . ?
K001 O00B 2.896(9) 3_664 ?
K001 O00C 3.177(8) 3_664 ?
K001 O00D 2.771(8) 3_564 ?
K001 N00G 3.292(8) 3_664 ?
K002 K003 4.419(4) 3_564 ?
K002 K003 4.176(3) 1_445 ?
K002 O004 2.716(7) . ?
K002 O005 2.728(7) 1_445 ?
K002 O007 2.784(8) 2_665 ?
K002 O009 3.174(8) 2 ?
K002 O00C 2.745(7) . ?
K002 O00C 2.881(8) 2 ?
K002 O00D 2.772(8) 2_665 ?
K002 O00F 2.887(8) 1_445 ?
K002 N00G 3.290(8) 2 ?
K003 O004 2.712(8) 2_665 ?
K003 O005 2.831(8) . ?
K003 O006 3.020(8) 2_765 ?
K003 O007 3.008(8) 1_655 ?
K003 O008 2.826(8) 2_665 ?
K003 O00A 2.712(8) . ?
K003 O00B 2.775(9) . ?
K003 O00F 2.775(8) . ?
K003 C00I 3.465(9) 2_665 ?
K003 C00J 3.455(9) . ?
K003 H00B 2.84(13) . ?
K003 H00D 2.4(3) . ?
O004 C00I 1.252(11) . ?
O005 N00E 1.248(10) . ?
O006 N00E 1.243(10) . ?
O007 N00H 1.254(10) . ?
O008 N00H 1.253(11) . ?
O009 N00G 1.243(11) . ?
O00A C00J 1.239(11) . ?
O00B H00A 0.79(13) . ?
O00B H00B 0.88(15) . ?
O00C N00G 1.229(11) . ?
O00D C00K 1.253(10) . ?
N00E C00M 1.401(11) . ?
O00F H00C 0.95(11) . ?
O00F H00D 1.4(3) . ?
N00G C00L 1.386(11) . ?
N00H C00N 1.391(12) . ?
C00I C00L 1.437(13) . ?
C00I C00N 1.450(13) . ?
C00J C00L 1.449(13) . ?
C00J C00M 1.463(14) . ?
C00K C00M 1.453(13) . ?
C00K C00N 1.447(13) . ?

loop_
_geom_torsion_atom_site_label_1
_geom_torsion_atom_site_label_2
_geom_torsion_atom_site_label_3
_geom_torsion_atom_site_label_4
_geom_torsion
_geom_torsion_site_symmetry_1
_geom_torsion_site_symmetry_2
_geom_torsion_site_symmetry_3
_geom_torsion_site_symmetry_4
_geom_torsion_publ_flag
K001 O006 N00E O005 -103.0(8) 2_665 . . . ?
K001 O006 N00E C00M 75.1(9) 2_665 . . . ?
K001 O008 N00H O007 9.0(11) 1_455 . . . ?
K001 O008 N00H C00N -169.9(6) 1_455 . . . ?
K001 O009 N00G K001 -152.3(11) . . . 2_655 ?
K001 O009 N00G K002 -90.1(2) 2_655 . . 3_554 ?
K001 O009 N00G K002 117.6(9) . . . 3_554 ?
K001 O009 N00G O00C -48.2(10) 2_655 . . . ?
K001 O009 N00G O00C 159.6(7) . . . . ?
K001 O009 N00G C00L -20.1(15) . . . . ?
K001 O009 N00G C00L 132.2(8) 2_655 . . . ?
K001 O00A C00J K003 147.6(10) . . . . ?
K001 O00A C00J C00L 52.1(13) . . . . ?
K001 O00A C00J C00M -129.3(7) . . . . ?
K001 O00C N00G K002 90.1(2) 2_655 . . 3_554 ?
K001 O00C N00G O009 42.3(9) 2_655 . . . ?
K001 O00C N00G C00L -138.0(9) 2_655 . . . ?
K001 O00D C00K C00M -45.4(15) 2_665 . . . ?
K001 O00D C00K C00N 135.8(9) 2_665 . . . ?
K001 N00G C00L C00I -125.8(9) 2_655 . . . ?
K001 N00G C00L C00J 54.6(13) 2_655 . . . ?
K002 O004 C00I K003 148.4(9) . . . 3_564 ?
K002 O004 C00I C00L 52.4(12) . . . . ?
K002 O004 C00I C00N -128.5(7) . . . . ?
K002 O005 N00E O006 8.6(11) 1_665 . . . ?
K002 O005 N00E C00M -169.5(6) 1_665 . . . ?
K002 O007 N00H O008 -103.0(8) 3_564 . . . ?
K002 O007 N00H C00N 75.8(9) 3_564 . . . ?
K002 O009 N00G K001 90.1(2) 3_554 . . 2_655 ?
K002 O009 N00G O00C 42.0(10) 3_554 . . . ?
K002 O009 N00G C00L -137.7(9) 3_554 . . . ?
K002 O00C N00G K001 117.4(9) . . . 2_655 ?
K002 O00C N00G K001 -90.1(2) 3_554 . . 2_655 ?
K002 O00C N00G K002 -152.5(10) . . . 3_554 ?
K002 O00C N00G O009 159.7(6) . . . . ?
K002 O00C N00G O009 -47.8(11) 3_554 . . . ?
K002 O00C N00G C00L 131.9(8) 3_554 . . . ?
K002 O00C N00G C00L -20.6(15) . . . . ?
K002 O00D C00K C00M 135.0(9) 3_564 . . . ?
K002 O00D C00K C00N -43.7(15) 3_564 . . . ?
K002 N00G C00L C00I 53.9(13) 3_554 . . . ?
K002 N00G C00L C00J -125.7(9) 3_554 . . . ?
K003 O004 C00I C00L -96.0(9) 3_564 . . . ?
K003 O004 C00I C00N 83.1(9) 3_564 . . . ?
K003 O005 N00E O006 -171.5(6) . . . . ?
K003 O005 N00E C00M 10.3(13) . . . . ?
K003 O006 N00E O005 72.9(9) 3_674 . . . ?
K003 O006 N00E C00M -109.1(8) 3_674 . . . ?
K003 O007 N00H O008 72.5(9) 1_455 . . . ?
K003 O007 N00H C00N -108.7(8) 1_455 . . . ?
K003 O008 N00H O007 -170.9(6) 3_564 . . . ?
K003 O008 N00H C00N 10.3(14) 3_564 . . . ?
K003 O00A C00J C00L -95.5(9) . . . . ?
K003 O00A C00J C00M 83.1(9) . . . . ?
K003 C00I C00L N00G -42.9(11) 3_564 . . . ?
K003 C00I C00L C00J 136.7(7) 3_564 . . . ?
K003 C00I C00N N00H 29.2(9) 3_564 . . . ?
K003 C00I C00N C00K -152.1(8) 3_564 . . . ?
K003 C00J C00L N00G -43.8(10) . . . . ?
K003 C00J C00L C00I 136.6(8) . . . . ?
K003 C00J C00M N00E 30.1(9) . . . . ?
K003 C00J C00M C00K -151.5(8) . . . . ?
O004 C00I C00L N00G 8.0(14) . . . . ?
O004 C00I C00L C00J -172.4(9) . . . . ?
O004 C00I C00N N00H -17.2(13) . . . . ?
O004 C00I C00N C00K 161.5(10) . . . . ?
O005 N00E C00M C00J -30.3(12) . . . . ?
O005 N00E C00M C00K 151.2(9) . . . . ?
O006 N00E C00M C00J 151.6(8) . . . . ?
O006 N00E C00M C00K -26.9(13) . . . . ?
O007 N00H C00N C00I 151.5(8) . . . . ?
O007 N00H C00N C00K -27.3(13) . . . . ?
O008 N00H C00N C00I -29.7(12) . . . . ?
O008 N00H C00N C00K 151.5(9) . . . . ?
O009 N00G C00L C00I 155.0(10) . . . . ?
O009 N00G C00L C00J -24.6(13) . . . . ?
O00A C00J C00L N00G 7.8(14) . . . . ?
O00A C00J C00L C00I -171.9(9) . . . . ?
O00A C00J C00M N00E -16.5(13) . . . . ?
O00A C00J C00M C00K 162.0(10) . . . . ?
O00C N00G C00L C00I -24.6(14) . . . . ?
O00C N00G C00L C00J 155.7(10) . . . . ?
O00D C00K C00M N00E 9.2(16) . . . . ?
O00D C00K C00M C00J -169.2(11) . . . . ?
O00D C00K C00N N00H 8.0(16) . . . . ?
O00D C00K C00N C00I -170.7(11) . . . . ?
C00L C00I C00N N00H 161.9(9) . . . . ?
C00L C00I C00N C00K -19.3(12) . . . . ?
C00L C00J C00M N00E 162.3(8) . . . . ?
C00L C00J C00M C00K -19.3(12) . . . . ?
C00M C00J C00L N00G -171.0(9) . . . . ?
C00M C00J C00L C00I 9.4(14) . . . . ?
C00M C00K C00N N00H -170.9(8) . . . . ?
C00M C00K C00N C00I 10.4(14) . . . . ?
C00N C00I C00L N00G -171.1(9) . . . . ?
C00N C00I C00L C00J 8.5(14) . . . . ?
C00N C00K C00M N00E -172.0(8) . . . . ?
C00N C00K C00M C00J 9.7(14) . . . . ?
